data_2239326
loop_
_publ_author_name
'Jonasson, Klara J.'
'Wendt, Ola F.'

_publ_section_title
;
 Bis{\m-<i>cis</i>-1,3-bis[(di-<i>tert</i>-butylphosphanyl)oxy]cyclohexane-\k^2^<i>P</i>:<i>P</i>'}bis[carbonylnickel(0)]
 including an unknown solvent molecule
;
_journal_coeditor_code TK5304
_journal_issue 5
_journal_name_full 'Acta Crystallographica Section E'
_journal_page_first m176
_journal_page_last m177
_journal_paper_doi 10.1107/S1600536814007818
_journal_volume 70
_journal_year 2014
_chemical_formula_iupac '[Ni2 (C22 H46 O2 P2)2 (C O)2]'
_chemical_formula_moiety 'C46 H92 Ni2 O6 P4'
_chemical_formula_sum 'C46 H92 Ni2 O6 P4'
_chemical_formula_weight 1066.65
_chemical_name_systematic
Bis{\m-<i>cis</i>-1,3-bis[(di-<i>tert</i>-butylphosphanyl)oxy]cyclohexane-\k^2^<i>P</i>:<i>P</i>'}bis[carbonylnickel(0)]
_space_group_IT_number 15
_symmetry_cell_setting monoclinic
_symmetry_space_group_name_Hall '-C 2yc'
_symmetry_space_group_name_H-M 'C 1 2/c 1'
_atom_sites_solution_hydrogens geom
_atom_sites_solution_primary direct
_atom_sites_solution_secondary difmap
_audit_creation_method SHELXL-97
_cell_angle_alpha 90.00
_cell_angle_beta 90.995(2)
_cell_angle_gamma 90.00
_cell_formula_units_Z 4
_cell_length_a 31.7851(9)
_cell_length_b 8.5449(2)
_cell_length_c 21.3311(5)
_cell_measurement_reflns_used 6436
_cell_measurement_temperature 120(2)
_cell_measurement_theta_max 29.0632
_cell_measurement_theta_min 2.4632
_cell_volume 5792.7(3)
_computing_cell_refinement
;
CrysAlis PRO (Agilent, 2011)
;
_computing_data_collection
;
CrysAlis PRO (Agilent, 2011)
;
_computing_data_reduction
;
CrysAlis PRO (Agilent, 2011)
;
_computing_molecular_graphics '<i>CrystalMaker</i> (CrystalMaker, 2001)'
_computing_publication_material 'SHELXL97 (Sheldrick, 2008)'
_computing_structure_refinement 'SHELXL97 (Sheldrick, 2008)'
_computing_structure_solution 'SHELXS97 (Sheldrick, 2008)'
_diffrn_ambient_temperature 120(2)
_diffrn_detector_area_resol_mean 16.1829
_diffrn_measured_fraction_theta_full 0.999
_diffrn_measured_fraction_theta_max 0.892
_diffrn_measurement_device_type 'Agilent Xcalibur Sapphire3'
_diffrn_measurement_method '\w scans'
_diffrn_radiation_monochromator graphite
_diffrn_radiation_source 'Enhance (Mo) X-ray Source'
_diffrn_radiation_type MoK\a
_diffrn_radiation_wavelength 0.71073
_diffrn_reflns_av_R_equivalents 0.0726
_diffrn_reflns_av_sigmaI/netI 0.0812
_diffrn_reflns_limit_h_max 35
_diffrn_reflns_limit_h_min -42
_diffrn_reflns_limit_k_max 11
_diffrn_reflns_limit_k_min -11
_diffrn_reflns_limit_l_max 26
_diffrn_reflns_limit_l_min -26
_diffrn_reflns_number 27324
_diffrn_reflns_theta_full 25.00
_diffrn_reflns_theta_max 29.13
_diffrn_reflns_theta_min 2.47
_exptl_absorpt_coefficient_mu 0.798
_exptl_absorpt_correction_T_max 1.00000
_exptl_absorpt_correction_T_min 0.88283
_exptl_absorpt_correction_type multi-scan
_exptl_absorpt_process_details
;
(CrysAlis PRO; Agilent, 2011)
;
_exptl_crystal_colour red
_exptl_crystal_density_diffrn 1.224
_exptl_crystal_density_method 'not measured'
_exptl_crystal_description plates
_exptl_crystal_F_000 2128
_exptl_crystal_size_max 0.2
_exptl_crystal_size_mid 0.15
_exptl_crystal_size_min 0.05
_refine_diff_density_max 0.607
_refine_diff_density_min -0.456
_refine_ls_extinction_method none
_refine_ls_goodness_of_fit_ref 1.086
_refine_ls_hydrogen_treatment constr
_refine_ls_matrix_type full
_refine_ls_number_parameters 263
_refine_ls_number_reflns 6958
_refine_ls_number_restraints 0
_refine_ls_restrained_S_all 1.086
_refine_ls_R_factor_all 0.0794
_refine_ls_R_factor_gt 0.0497
_refine_ls_shift/su_max 0.001
_refine_ls_shift/su_mean 0.000
_refine_ls_structure_factor_coef Fsqd
_refine_ls_weighting_details 'calc w=1/[\s^2^(Fo^2^)+(0.0500P)^2^+0.0000P] where P=(Fo^2^+2Fc^2^)/3'
_refine_ls_weighting_scheme calc
_refine_ls_wR_factor_gt 0.1106
_refine_ls_wR_factor_ref 0.1250
_reflns_number_gt 4948
_reflns_number_total 6958
_reflns_threshold_expression I>2sigma(I)
_cod_data_source_file tk5304sup1.cf
_cod_data_source_block I
_cod_original_sg_symbol_H-M 'C 2/c'
_cod_database_code 2239326
_cod_database_fobs_code 2239326

loop_
_symmetry_equiv_pos_as_xyz
'x, y, z'
'-x, y, -z+1/2'
'x+1/2, y+1/2, z'
'-x+1/2, y+1/2, -z+1/2'
'-x, -y, -z'
'x, -y, z-1/2'
'-x+1/2, -y+1/2, -z'
'x+1/2, -y+1/2, z-1/2'

loop_
_atom_site_type_symbol
_atom_site_label
_atom_site_fract_x
_atom_site_fract_y
_atom_site_fract_z
_atom_site_U_iso_or_equiv
_atom_site_adp_type
_atom_site_calc_flag
_atom_site_refinement_flags
_atom_site_occupancy
_atom_site_symmetry_multiplicity
Ni Ni1 0.882994(11) 0.29002(4) 0.082823(15) 0.01812(11) Uani d . 1 1
P P1 0.83832(2) 0.33932(7) 0.15811(3) 0.01714(16) Uani d . 1 1
O O1 0.78777(6) 0.29472(19) 0.16116(8) 0.0207(4) Uani d . 1 1
C C1 0.78065(8) 0.2143(3) -0.11259(12) 0.0203(6) Uani d . 1 1
H H1A 0.7814 0.1012 -0.1089 0.024 Uiso calc R 1 1
H H1B 0.7917 0.2423 -0.1532 0.024 Uiso calc R 1 1
P P2 0.88701(2) 0.22270(7) -0.01654(3) 0.01594(15) Uani d . 1 1
O O2 0.85052(6) 0.2342(2) -0.07197(8) 0.0218(4) Uani d . 1 1
C C2 0.73525(8) 0.2701(3) -0.10868(12) 0.0196(6) Uani d . 1 1
H H2 0.7231 0.2309 -0.0698 0.023 Uiso calc R 1 1
O O3 0.96746(7) 0.3500(3) 0.13009(11) 0.0510(6) Uani d . 1 1
C C3 0.73284(9) 0.4468(3) -0.10912(13) 0.0264(6) Uani d . 1 1
H H3A 0.7038 0.4791 -0.1042 0.032 Uiso calc R 1 1
H H3B 0.7423 0.4857 -0.1492 0.032 Uiso calc R 1 1
C C4 0.75974(9) 0.5172(3) -0.05680(14) 0.0280(7) Uani d . 1 1
H H4A 0.7487 0.4860 -0.0166 0.034 Uiso calc R 1 1
H H4B 0.7587 0.6304 -0.0594 0.034 Uiso calc R 1 1
C C5 0.80545(9) 0.4621(3) -0.06177(13) 0.0249(6) Uani d . 1 1
H H5A 0.8172 0.5017 -0.1003 0.030 Uiso calc R 1 1
H H5B 0.8219 0.5041 -0.0269 0.030 Uiso calc R 1 1
C C6 0.80822(8) 0.2861(3) -0.06116(12) 0.0194(6) Uani d . 1 1
H H6 0.7991 0.2472 -0.0204 0.023 Uiso calc R 1 1
C C7 0.93363(11) 0.3218(3) 0.11184(14) 0.0321(7) Uani d . 1 1
C C11 0.83370(9) 0.5570(3) 0.16926(12) 0.0226(6) Uani d . 1 1
C C12 0.80724(11) 0.6148(3) 0.11321(14) 0.0341(7) Uani d . 1 1
H H12A 0.7798 0.5681 0.1144 0.051 Uiso calc R 1 1
H H12B 0.8207 0.5858 0.0750 0.051 Uiso calc R 1 1
H H12C 0.8046 0.7266 0.1152 0.051 Uiso calc R 1 1
C C13 0.81175(10) 0.6059(3) 0.22944(13) 0.0326(7) Uani d . 1 1
H H13A 0.7845 0.5579 0.2308 0.049 Uiso calc R 1 1
H H13B 0.8087 0.7177 0.2302 0.049 Uiso calc R 1 1
H H13C 0.8283 0.5729 0.2651 0.049 Uiso calc R 1 1
C C14 0.87701(10) 0.6353(3) 0.16623(15) 0.0342(7) Uani d . 1 1
H H14A 0.8942 0.6012 0.2011 0.051 Uiso calc R 1 1
H H14B 0.8737 0.7469 0.1679 0.051 Uiso calc R 1 1
H H14C 0.8903 0.6069 0.1278 0.051 Uiso calc R 1 1
C C15 0.85457(9) 0.2395(3) 0.23398(12) 0.0226(6) Uani d . 1 1
C C16 0.86514(10) 0.0712(3) 0.21485(13) 0.0303(7) Uani d . 1 1
H H16A 0.8870 0.0725 0.1844 0.045 Uiso calc R 1 1
H H16B 0.8405 0.0221 0.1971 0.045 Uiso calc R 1 1
H H16C 0.8745 0.0135 0.2511 0.045 Uiso calc R 1 1
C C17 0.89435(10) 0.3151(3) 0.26297(13) 0.0287(7) Uani d . 1 1
H H17A 0.8883 0.4209 0.2748 0.043 Uiso calc R 1 1
H H17B 0.9164 0.3146 0.2328 0.043 Uiso calc R 1 1
H H17C 0.9032 0.2567 0.2994 0.043 Uiso calc R 1 1
C C18 0.81986(10) 0.2332(3) 0.28269(13) 0.0317(7) Uani d . 1 1
H H18A 0.8128 0.3376 0.2954 0.048 Uiso calc R 1 1
H H18B 0.8296 0.1747 0.3185 0.048 Uiso calc R 1 1
H H18C 0.7954 0.1833 0.2648 0.048 Uiso calc R 1 1
C C21 0.92859(9) 0.3402(3) -0.05827(13) 0.0227(6) Uani d . 1 1
C C22 0.92236(10) 0.5106(3) -0.03761(16) 0.0352(8) Uani d . 1 1
H H22A 0.9251 0.5175 0.0072 0.053 Uiso calc R 1 1
H H22B 0.8948 0.5455 -0.0505 0.053 Uiso calc R 1 1
H H22C 0.9433 0.5755 -0.0566 0.053 Uiso calc R 1 1
C C23 0.92422(10) 0.3335(3) -0.12995(14) 0.0329(7) Uani d . 1 1
H H23A 0.8962 0.3636 -0.1424 0.049 Uiso calc R 1 1
H H23B 0.9296 0.2288 -0.1440 0.049 Uiso calc R 1 1
H H23C 0.9441 0.4039 -0.1483 0.049 Uiso calc R 1 1
C C24 0.97330(9) 0.2906(3) -0.03876(14) 0.0277(6) Uani d . 1 1
H H24A 0.9762 0.2945 0.0061 0.042 Uiso calc R 1 1
H H24B 0.9933 0.3604 -0.0572 0.042 Uiso calc R 1 1
H H24C 0.9784 0.1858 -0.0530 0.042 Uiso calc R 1 1
C C25 0.89841(9) 0.0076(3) -0.02237(12) 0.0212(6) Uani d . 1 1
C C26 0.93066(10) -0.0421(3) 0.02756(13) 0.0306(7) Uani d . 1 1
H H26A 0.9572 0.0072 0.0195 0.046 Uiso calc R 1 1
H H26B 0.9340 -0.1537 0.0265 0.046 Uiso calc R 1 1
H H26C 0.9211 -0.0110 0.0682 0.046 Uiso calc R 1 1
C C27 0.85646(10) -0.0734(3) -0.00816(14) 0.0317(7) Uani d . 1 1
H H27A 0.8357 -0.0441 -0.0393 0.047 Uiso calc R 1 1
H H27B 0.8472 -0.0418 0.0325 0.047 Uiso calc R 1 1
H H27C 0.8603 -0.1848 -0.0088 0.047 Uiso calc R 1 1
C C28 0.91206(10) -0.0450(3) -0.08764(13) 0.0287(7) Uani d . 1 1
H H28A 0.8912 -0.0139 -0.1182 0.043 Uiso calc R 1 1
H H28B 0.9150 -0.1568 -0.0882 0.043 Uiso calc R 1 1
H H28C 0.9385 0.0028 -0.0973 0.043 Uiso calc R 1 1

loop_
_atom_site_aniso_label
_atom_site_aniso_U_11
_atom_site_aniso_U_22
_atom_site_aniso_U_33
_atom_site_aniso_U_12
_atom_site_aniso_U_13
_atom_site_aniso_U_23
Ni1 0.0181(2) 0.01832(18) 0.01790(19) 0.00151(13) -0.00099(14) -0.00328(12)
P1 0.0194(4) 0.0159(3) 0.0160(3) 0.0014(3) -0.0019(3) -0.0026(2)
O1 0.0177(10) 0.0275(10) 0.0168(9) -0.0013(8) -0.0016(8) -0.0021(7)
C1 0.0189(15) 0.0226(13) 0.0195(13) 0.0009(11) 0.0016(11) 0.0035(10)
P2 0.0155(4) 0.0157(3) 0.0166(3) 0.0024(3) -0.0002(3) 0.0007(2)
O2 0.0164(10) 0.0310(10) 0.0179(9) 0.0043(8) -0.0004(8) 0.0011(7)
C2 0.0185(15) 0.0272(14) 0.0130(12) -0.0007(11) -0.0015(11) 0.0003(10)
O3 0.0249(14) 0.0843(18) 0.0434(15) -0.0081(13) -0.0078(11) -0.0117(12)
C3 0.0228(16) 0.0263(14) 0.0299(16) 0.0042(12) -0.0022(13) -0.0033(11)
C4 0.0252(17) 0.0259(14) 0.0328(16) 0.0066(12) -0.0059(13) -0.0069(11)
C5 0.0227(16) 0.0273(14) 0.0246(14) 0.0012(12) -0.0034(12) -0.0039(11)
C6 0.0168(15) 0.0271(14) 0.0141(12) 0.0027(11) -0.0002(11) 0.0019(10)
C7 0.0313(19) 0.0401(17) 0.0249(16) -0.0002(14) -0.0007(14) -0.0080(12)
C11 0.0256(16) 0.0165(12) 0.0257(14) 0.0024(11) 0.0002(12) -0.0032(10)
C12 0.047(2) 0.0236(15) 0.0315(17) 0.0094(14) -0.0019(15) 0.0035(12)
C13 0.042(2) 0.0256(15) 0.0302(16) 0.0111(14) 0.0045(14) -0.0059(12)
C14 0.0341(19) 0.0184(13) 0.050(2) -0.0020(13) 0.0053(15) -0.0072(12)
C15 0.0227(16) 0.0261(14) 0.0188(13) 0.0022(12) -0.0047(11) 0.0017(10)
C16 0.0355(19) 0.0226(14) 0.0325(16) 0.0049(13) -0.0088(14) 0.0020(11)
C17 0.0278(18) 0.0333(16) 0.0247(15) 0.0007(13) -0.0099(13) -0.0024(11)
C18 0.0328(19) 0.0401(17) 0.0221(15) 0.0033(14) -0.0012(13) 0.0046(12)
C21 0.0180(15) 0.0223(13) 0.0278(15) 0.0008(11) 0.0010(12) 0.0032(11)
C22 0.0286(18) 0.0213(14) 0.056(2) -0.0025(13) 0.0063(15) 0.0081(13)
C23 0.0265(18) 0.0400(17) 0.0326(17) 0.0019(14) 0.0078(14) 0.0152(13)
C24 0.0205(16) 0.0283(15) 0.0343(16) 0.0002(12) 0.0023(13) 0.0002(11)
C25 0.0267(16) 0.0163(12) 0.0204(13) 0.0015(11) -0.0003(12) -0.0013(10)
C26 0.042(2) 0.0225(14) 0.0273(15) 0.0094(13) -0.0057(14) 0.0014(11)
C27 0.039(2) 0.0168(13) 0.0390(18) -0.0041(13) 0.0057(15) -0.0002(12)
C28 0.042(2) 0.0203(13) 0.0242(15) 0.0059(13) -0.0012(13) -0.0048(11)

loop_
_atom_type_symbol
_atom_type_description
_atom_type_scat_dispersion_real
_atom_type_scat_dispersion_imag
_atom_type_scat_source
C C 0.0033 0.0016 'International Tables Vol C Tables 4.2.6.8 and 6.1.1.4'
H H 0.0000 0.0000 'International Tables Vol C Tables 4.2.6.8 and 6.1.1.4'
O O 0.0106 0.0060 'International Tables Vol C Tables 4.2.6.8 and 6.1.1.4'
P P 0.1023 0.0942 'International Tables Vol C Tables 4.2.6.8 and 6.1.1.4'
Ni Ni 0.3393 1.1124 'International Tables Vol C Tables 4.2.6.8 and 6.1.1.4'

loop_
_geom_angle_atom_site_label_1
_geom_angle_atom_site_label_2
_geom_angle_atom_site_label_3
_geom_angle_site_symmetry_1
_geom_angle
C7 Ni1 P2 . 108.38(10)
C7 Ni1 P1 . 108.39(10)
P2 Ni1 P1 . 143.19(3)
O1 P1 C11 . 98.33(11)
O1 P1 C15 . 96.52(11)
C11 P1 C15 . 110.98(12)
O1 P1 Ni1 . 128.58(7)
C11 P1 Ni1 . 109.51(9)
C15 P1 Ni1 . 111.55(9)
C2 O1 P1 7_655 122.67(16)
C6 C1 C2 . 111.6(2)
C6 C1 H1A . 109.3
C2 C1 H1A . 109.3
C6 C1 H1B . 109.3
C2 C1 H1B . 109.3
H1A C1 H1B . 108.0
O2 P2 C25 . 98.35(11)
O2 P2 C21 . 96.88(11)
C25 P2 C21 . 110.52(12)
O2 P2 Ni1 . 128.64(7)
C25 P2 Ni1 . 109.50(8)
C21 P2 Ni1 . 111.50(9)
C6 O2 P2 . 123.55(15)
O1 C2 C3 7_655 110.8(2)
O1 C2 C1 7_655 107.85(19)
C3 C2 C1 . 111.1(2)
O1 C2 H2 7_655 109.0
C3 C2 H2 . 109.0
C1 C2 H2 . 109.0
C2 C3 C4 . 111.3(2)
C2 C3 H3A . 109.4
C4 C3 H3A . 109.4
C2 C3 H3B . 109.4
C4 C3 H3B . 109.4
H3A C3 H3B . 108.0
C3 C4 C5 . 110.5(2)
C3 C4 H4A . 109.6
C5 C4 H4A . 109.6
C3 C4 H4B . 109.6
C5 C4 H4B . 109.6
H4A C4 H4B . 108.1
C6 C5 C4 . 111.2(2)
C6 C5 H5A . 109.4
C4 C5 H5A . 109.4
C6 C5 H5B . 109.4
C4 C5 H5B . 109.4
H5A C5 H5B . 108.0
O2 C6 C5 . 111.2(2)
O2 C6 C1 . 106.77(19)
C5 C6 C1 . 111.3(2)
O2 C6 H6 . 109.2
C5 C6 H6 . 109.2
C1 C6 H6 . 109.2
O3 C7 Ni1 . 176.8(3)
C13 C11 C12 . 108.3(2)
C13 C11 C14 . 109.8(2)
C12 C11 C14 . 107.9(2)
C13 C11 P1 . 114.45(18)
C12 C11 P1 . 105.24(18)
C14 C11 P1 . 110.74(18)
C11 C12 H12A . 109.5
C11 C12 H12B . 109.5
H12A C12 H12B . 109.5
C11 C12 H12C . 109.5
H12A C12 H12C . 109.5
H12B C12 H12C . 109.5
C11 C13 H13A . 109.5
C11 C13 H13B . 109.5
H13A C13 H13B . 109.5
C11 C13 H13C . 109.5
H13A C13 H13C . 109.5
H13B C13 H13C . 109.5
C11 C14 H14A . 109.5
C11 C14 H14B . 109.5
H14A C14 H14B . 109.5
C11 C14 H14C . 109.5
H14A C14 H14C . 109.5
H14B C14 H14C . 109.5
C18 C15 C16 . 108.2(2)
C18 C15 C17 . 109.8(2)
C16 C15 C17 . 108.5(2)
C18 C15 P1 . 114.0(2)
C16 C15 P1 . 104.64(18)
C17 C15 P1 . 111.38(18)
C15 C16 H16A . 109.5
C15 C16 H16B . 109.5
H16A C16 H16B . 109.5
C15 C16 H16C . 109.5
H16A C16 H16C . 109.5
H16B C16 H16C . 109.5
C15 C17 H17A . 109.5
C15 C17 H17B . 109.5
H17A C17 H17B . 109.5
C15 C17 H17C . 109.5
H17A C17 H17C . 109.5
H17B C17 H17C . 109.5
C15 C18 H18A . 109.5
C15 C18 H18B . 109.5
H18A C18 H18B . 109.5
C15 C18 H18C . 109.5
H18A C18 H18C . 109.5
H18B C18 H18C . 109.5
C24 C21 C23 . 109.1(2)
C24 C21 C22 . 107.9(2)
C23 C21 C22 . 108.1(2)
C24 C21 P2 . 112.14(18)
C23 C21 P2 . 113.38(19)
C22 C21 P2 . 105.86(19)
C21 C22 H22A . 109.5
C21 C22 H22B . 109.5
H22A C22 H22B . 109.5
C21 C22 H22C . 109.5
H22A C22 H22C . 109.5
H22B C22 H22C . 109.5
C21 C23 H23A . 109.5
C21 C23 H23B . 109.5
H23A C23 H23B . 109.5
C21 C23 H23C . 109.5
H23A C23 H23C . 109.5
H23B C23 H23C . 109.5
C21 C24 H24A . 109.5
C21 C24 H24B . 109.5
H24A C24 H24B . 109.5
C21 C24 H24C . 109.5
H24A C24 H24C . 109.5
H24B C24 H24C . 109.5
C26 C25 C28 . 110.8(2)
C26 C25 C27 . 108.1(2)
C28 C25 C27 . 107.9(2)
C26 C25 P2 . 110.76(18)
C28 C25 P2 . 113.90(17)
C27 C25 P2 . 104.98(18)
C25 C26 H26A . 109.5
C25 C26 H26B . 109.5
H26A C26 H26B . 109.5
C25 C26 H26C . 109.5
H26A C26 H26C . 109.5
H26B C26 H26C . 109.5
C25 C27 H27A . 109.5
C25 C27 H27B . 109.5
H27A C27 H27B . 109.5
C25 C27 H27C . 109.5
H27A C27 H27C . 109.5
H27B C27 H27C . 109.5
C25 C28 H28A . 109.5
C25 C28 H28B . 109.5
H28A C28 H28B . 109.5
C25 C28 H28C . 109.5
H28A C28 H28C . 109.5
H28B C28 H28C . 109.5

loop_
_geom_bond_atom_site_label_1
_geom_bond_atom_site_label_2
_geom_bond_site_symmetry_2
_geom_bond_distance
Ni1 C7 . 1.736(3)
Ni1 P2 . 2.2021(7)
Ni1 P1 . 2.2028(7)
P1 O1 . 1.654(2)
P1 C11 . 1.882(2)
P1 C15 . 1.893(3)
O1 C2 7_655 1.438(3)
C1 C6 . 1.521(4)
C1 C2 . 1.523(4)
C1 H1A . 0.9700
C1 H1B . 0.9700
P2 O2 . 1.6448(19)
P2 C25 . 1.878(2)
P2 C21 . 1.894(3)
O2 C6 . 1.438(3)
C2 O1 7_655 1.438(3)
C2 C3 . 1.512(3)
C2 H2 . 0.9800
O3 C7 . 1.162(4)
C3 C4 . 1.518(4)
C3 H3A . 0.9700
C3 H3B . 0.9700
C4 C5 . 1.533(4)
C4 H4A . 0.9700
C4 H4B . 0.9700
C5 C6 . 1.507(3)
C5 H5A . 0.9700
C5 H5B . 0.9700
C6 H6 . 0.9800
C11 C13 . 1.530(4)
C11 C12 . 1.532(4)
C11 C14 . 1.533(4)
C12 H12A . 0.9600
C12 H12B . 0.9600
C12 H12C . 0.9600
C13 H13A . 0.9600
C13 H13B . 0.9600
C13 H13C . 0.9600
C14 H14A . 0.9600
C14 H14B . 0.9600
C14 H14C . 0.9600
C15 C18 . 1.530(4)
C15 C16 . 1.534(4)
C15 C17 . 1.540(4)
C16 H16A . 0.9600
C16 H16B . 0.9600
C16 H16C . 0.9600
C17 H17A . 0.9600
C17 H17B . 0.9600
C17 H17C . 0.9600
C18 H18A . 0.9600
C18 H18B . 0.9600
C18 H18C . 0.9600
C21 C24 . 1.534(4)
C21 C23 . 1.534(4)
C21 C22 . 1.536(4)
C22 H22A . 0.9600
C22 H22B . 0.9600
C22 H22C . 0.9600
C23 H23A . 0.9600
C23 H23B . 0.9600
C23 H23C . 0.9600
C24 H24A . 0.9600
C24 H24B . 0.9600
C24 H24C . 0.9600
C25 C26 . 1.526(4)
C25 C28 . 1.533(4)
C25 C27 . 1.537(4)
C26 H26A . 0.9600
C26 H26B . 0.9600
C26 H26C . 0.9600
C27 H27A . 0.9600
C27 H27B . 0.9600
C27 H27C . 0.9600
C28 H28A . 0.9600
C28 H28B . 0.9600
C28 H28C . 0.9600

loop_
_platon_squeeze_void_nr
_platon_squeeze_void_average_x
_platon_squeeze_void_average_y
_platon_squeeze_void_average_z
_platon_squeeze_void_volume
_platon_squeeze_void_count_electrons
_platon_squeeze_void_content
1 0.000 -0.098 0.250 170 35 ' '
2 0.000 0.071 0.750 170 35 ' '
3 0.500 0.074 0.250 170 35 ' '
4 0.500 -0.154 0.750 170 35 ' '
